data_4304844
loop_
_publ_author_name
'Amit Majumdar'
'Kuntal Pal'
'Sabyasachi Sarkar'

_publ_contact_author_address
;Department of Chemistry
Indian Institute of Technology, Kanpur
Kanpur - 208016
India
;
_publ_contact_author_email abya@iitk.ac.in
_publ_contact_author_name 'Sabyasachi Sarkar'
_publ_contact_author_phone '0512 - 259 - 7386'
_publ_section_title
;
Selectivity of Thiolate Ligand and Preference of Substrate in Model
Reactions of Dissimilatory Nitrate Reductase
;
_journal_name_full 'Inorganic Chemistry'
_journal_page_first 3393
_journal_page_last 3401
_journal_paper_doi 10.1021/ic7024268
_journal_volume 47
_journal_year 2008
_chemical_compound_source 'Sodium Molybdate'
_chemical_formula_moiety 'C26 H15 I Mo N4 P S4, C8 H20 N, C H2 Cl2'
_chemical_formula_sum 'C35 H37 Cl2 I Mo N5 P S4'
_chemical_formula_weight 980.69
_chemical_name_common '[Et4N][Mo(PPh3)(I)(mnt)2].CH2Cl2'
_chemical_name_systematic
'Tetraethylammonium bis(1,2-dicyanoethylenedithiolato) iodo triphenylphosphinato molybdate (IV)'
_space_group_IT_number 62
_symmetry_cell_setting orthorhombic
_symmetry_Int_Tables_number 62
_symmetry_space_group_name_Hall '-P 2ac 2n'
_symmetry_space_group_name_H-M 'P n m a'
_atom_sites_solution_hydrogens geom
_atom_sites_solution_primary direct
_atom_sites_solution_secondary difmap
_audit_creation_method SHELXL-97
_cell_angle_alpha 90.000
_cell_angle_beta 90.000
_cell_angle_gamma 90.000
_cell_formula_units_Z 4
_cell_length_a 13.616(5)
_cell_length_b 15.386(5)
_cell_length_c 18.900(5)
_cell_measurement_temperature 100(2)
_cell_measurement_theta_max 28.3
_cell_measurement_theta_min 2.2
_cell_volume 3959(2)
_computing_cell_refinement 'SAINT 6.45 ( Bruker, 2003)'
_computing_data_collection 'SMART 5.628 (Bruker, 2003)'
_computing_data_reduction 'SAINT 6.45  (Bruker, 2003)'
_computing_molecular_graphics 'Diamond 2.1e, ORTEP'
_computing_structure_refinement 'SHELXL-97 (Sheldrick, 1997)'
_computing_structure_solution SIR-97
_diffrn_ambient_temperature 100(2)
_diffrn_measured_fraction_theta_full 0.997
_diffrn_measured_fraction_theta_max 0.997
_diffrn_measurement_device_type 'Bruker SMART APEX'
_diffrn_measurement_method /w-scans
_diffrn_radiation_monochromator graphite
_diffrn_radiation_type MoK\a
_diffrn_radiation_wavelength 0.71069
_diffrn_reflns_av_R_equivalents 0.0620
_diffrn_reflns_av_sigmaI/netI 0.0499
_diffrn_reflns_limit_h_max 18
_diffrn_reflns_limit_h_min -14
_diffrn_reflns_limit_k_max 19
_diffrn_reflns_limit_k_min -20
_diffrn_reflns_limit_l_max 19
_diffrn_reflns_limit_l_min -25
_diffrn_reflns_number 25731
_diffrn_reflns_theta_full 28.31
_diffrn_reflns_theta_max 28.31
_diffrn_reflns_theta_min 2.15
_diffrn_source 'fine-focus sealed tube'
_exptl_absorpt_coefficient_mu 1.530
_exptl_absorpt_correction_T_max 0.889
_exptl_absorpt_correction_T_min 0.859
_exptl_absorpt_correction_type empirical
_exptl_crystal_colour 'Dark Violet'
_exptl_crystal_density_diffrn 1.645
_exptl_crystal_density_method 'not measured'
_exptl_crystal_description Block
_exptl_crystal_F_000 1960
_exptl_crystal_recrystallization_method 'Dichloromethane, Petroleum ether'
_exptl_crystal_size_max 0.10
_exptl_crystal_size_mid 0.10
_exptl_crystal_size_min 0.08
_refine_diff_density_max 0.8543
_refine_diff_density_min -0.7527
_refine_diff_density_rms 0.146
_refine_ls_extinction_method none
_refine_ls_goodness_of_fit_ref 1.043
_refine_ls_hydrogen_treatment constr
_refine_ls_matrix_type full
_refine_ls_number_parameters 281
_refine_ls_number_reflns 5103
_refine_ls_number_restraints 16
_refine_ls_restrained_S_all 1.051
_refine_ls_R_factor_all 0.0631
_refine_ls_R_factor_gt 0.0506
_refine_ls_shift/su_max 0.000
_refine_ls_shift/su_mean 0.000
_refine_ls_structure_factor_coef Fsqd
_refine_ls_weighting_details 'calc w=1/[\s^2^(Fo^2^)+(0.0499P)^2^+15.6517P] where P=(Fo^2^+2Fc^2^)/3'
_refine_ls_weighting_scheme calc
_refine_ls_wR_factor_gt 0.1139
_refine_ls_wR_factor_ref 0.1196
_reflns_number_gt 4252
_reflns_number_total 5103
_reflns_threshold_expression >2sigma(I)
_cod_data_source_file ic7024268-file006.cif
_cod_data_source_block 1juncm
_cod_depositor_comments
;
The following automatic conversions were performed:
'_exptl_absorpt_correction_type' value 'Empirical' changed to 'empirical'
according to '/home/saulius/struct/CIF-dictionaries/cif_core.dic'
dictionary named 'cif_core.dic' version 2.4.1 from 2010-06-29.

Automatic conversion script
Id: cif_fix_enum 1527 2010-12-29 10:47:43Z saulius 
;
_cod_original_cell_volume 3960(2)
_cod_database_code 4304844

loop_
_symmetry_equiv_pos_as_xyz
'x, y, z'
'-x+1/2, -y, z+1/2'
'x+1/2, -y+1/2, -z+1/2'
'-x, y+1/2, -z'
'-x, -y, -z'
'x-1/2, y, -z-1/2'
'-x-1/2, y-1/2, z-1/2'
'x, -y-1/2, z'

loop_
_atom_site_label
_atom_site_type_symbol
_atom_site_fract_x
_atom_site_fract_y
_atom_site_fract_z
_atom_site_U_iso_or_equiv
_atom_site_adp_type
_atom_site_occupancy
_atom_site_symmetry_multiplicity
_atom_site_calc_flag
_atom_site_refinement_flags
_atom_site_disorder_assembly
_atom_site_disorder_group
I1 I 0.41591(3) 0.2500 0.03021(2) 0.02113(12) Uani 1 2 d S . .
Mo1 Mo 0.29285(3) 0.2500 -0.09076(3) 0.01157(12) Uani 1 2 d S . .
Cl1 Cl 0.68083(16) 0.3445(3) 0.08630(12) 0.1337(15) Uani 1 1 d D . .
S1 S 0.26069(8) 0.34936(7) -0.18055(6) 0.0225(2) Uani 1 1 d . . .
P1 P 0.46211(11) 0.2500 -0.14816(8) 0.0133(3) Uani 1 2 d S . .
S2 S 0.20856(8) 0.35325(7) -0.02167(5) 0.0182(2) Uani 1 1 d . . .
N1 N 0.1403(5) 0.5573(3) -0.2310(3) 0.0641(18) Uani 1 1 d . . .
N2 N 0.0848(3) 0.5695(3) -0.0194(3) 0.0357(11) Uani 1 1 d . . .
N3 N 0.4063(4) 0.7500 0.6835(3) 0.0261(12) Uani 1 2 d S . .
C1 C 0.1970(3) 0.4366(3) -0.1450(3) 0.0243(10) Uani 1 1 d . . .
C2 C 0.1658(5) 0.5035(3) -0.1922(3) 0.0401(14) Uani 1 1 d . . .
C3 C 0.1744(3) 0.4385(3) -0.0752(2) 0.0195(9) Uani 1 1 d . . .
C4 C 0.1237(3) 0.5112(3) -0.0443(3) 0.0244(10) Uani 1 1 d . . .
C5 C 0.5346(3) 0.3464(3) -0.1259(2) 0.0191(9) Uani 1 1 d D . .
C6A C 0.6357(7) 0.3488(7) -0.1150(7) 0.019(3) Uani 0.44(2) 1 d PD A 1
H6A H 0.6705 0.2970 -0.1190 0.023 Uiso 0.44(2) 1 calc PR A 1
C6B C 0.6300(6) 0.3531(5) -0.1579(8) 0.028(3) Uani 0.56(2) 1 d PD A 2
H6B H 0.6540 0.3091 -0.1869 0.033 Uiso 0.56(2) 1 calc PR A 2
C7A C 0.6867(7) 0.4220(7) -0.0990(9) 0.031(4) Uani 0.48(2) 1 d PD A 1
H7A H 0.7537 0.4186 -0.0897 0.037 Uiso 0.48(2) 1 calc PR A 1
C7B C 0.6853(7) 0.4270(6) -0.1443(8) 0.031(4) Uani 0.52(2) 1 d PD A 2
H7B H 0.7471 0.4338 -0.1645 0.038 Uiso 0.52(2) 1 calc PR A 2
C8 C 0.6433(4) 0.4959(3) -0.0964(3) 0.0423(15) Uani 1 1 d D . .
H8 H 0.6805 0.5465 -0.0934 0.051 Uiso 1 1 calc R A 1
C9A C 0.5415(10) 0.5013(16) -0.098(2) 0.026(5) Uani 0.46(8) 1 d PD A 1
H9A H 0.5098 0.5536 -0.0888 0.031 Uiso 0.46(8) 1 calc PR A 1
C9B C 0.5506(15) 0.4872(15) -0.0755(18) 0.038(5) Uani 0.54(8) 1 d PD A 2
H9B H 0.5211 0.5329 -0.0514 0.046 Uiso 0.54(8) 1 calc PR A 2
C10A C 0.4873(13) 0.4255(11) -0.1140(19) 0.024(4) Uani 0.45(6) 1 d PD A 1
H10A H 0.4192 0.4283 -0.1166 0.028 Uiso 0.45(6) 1 calc PR A 1
C10B C 0.4965(14) 0.4133(10) -0.0882(14) 0.024(4) Uani 0.55(6) 1 d PD A 2
H10B H 0.4329 0.4092 -0.0707 0.029 Uiso 0.55(6) 1 calc PR A 2
C11 C 0.4645(4) 0.2500 -0.2450(3) 0.0182(12) Uani 1 2 d S . .
C12 C 0.4622(3) 0.1714(3) -0.2825(2) 0.0222(9) Uani 1 1 d . A .
H12 H 0.4628 0.1189 -0.2582 0.027 Uiso 1 1 calc R . .
C13 C 0.4588(3) 0.1721(3) -0.3558(3) 0.0287(11) Uani 1 1 d . . .
H13 H 0.4580 0.1199 -0.3805 0.034 Uiso 1 1 calc R A .
C14 C 0.4568(5) 0.2500 -0.3924(4) 0.0303(16) Uani 1 2 d S . .
H14 H 0.4540 0.2500 -0.4416 0.036 Uiso 1 2 calc SR . .
C15 C 0.4028(5) 0.5850(4) 0.6936(5) 0.085(3) Uani 1 1 d . . .
H15A H 0.3335 0.5830 0.6843 0.127 Uiso 1 1 calc R . .
H15B H 0.4202 0.5389 0.7254 0.127 Uiso 1 1 calc R . .
H15C H 0.4383 0.5784 0.6501 0.127 Uiso 1 1 calc R . .
C16 C 0.4287(4) 0.6720(3) 0.7271(3) 0.0376(13) Uani 1 1 d . . .
H16A H 0.3936 0.6770 0.7715 0.045 Uiso 1 1 calc R . .
H16B H 0.4983 0.6721 0.7378 0.045 Uiso 1 1 calc R . .
C17 C 0.2983(6) 0.7500 0.6601(4) 0.055(3) Uani 1 2 d S . .
H17A H 0.2867 0.8009 0.6309 0.066 Uiso 0.50 1 calc PR . .
H17B H 0.2867 0.6991 0.6309 0.066 Uiso 0.50 1 calc PR . .
C18 C 0.2249(6) 0.7500 0.7204(5) 0.060(3) Uani 1 2 d S . .
H18A H 0.2481 0.7872 0.7576 0.089 Uiso 0.50 1 calc PR . .
H18B H 0.2174 0.6919 0.7382 0.089 Uiso 0.50 1 calc PR . .
H18C H 0.1626 0.7708 0.7036 0.089 Uiso 0.50 1 calc PR . .
C19 C 0.4668(5) 0.7500 0.6144(4) 0.0327(16) Uani 1 2 d S . .
H19A H 0.4485 0.6992 0.5871 0.039 Uiso 0.50 1 calc PR . .
H19B H 0.4485 0.8008 0.5871 0.039 Uiso 0.50 1 calc PR . .
C20 C 0.5745(5) 0.7500 0.6230(4) 0.0285(15) Uani 1 2 d S . .
H20A H 0.6050 0.7613 0.5781 0.043 Uiso 0.50 1 calc PR . .
H20B H 0.5955 0.6943 0.6402 0.043 Uiso 0.50 1 calc PR . .
H20C H 0.5931 0.7943 0.6561 0.043 Uiso 0.50 1 calc PR . .
C21 C 0.6873(9) 0.2500 0.0328(5) 0.180(12) Uani 1 2 d SD . .
H21A H 0.7484 0.2500 0.0064 0.216 Uiso 1 2 calc SR . .
H21B H 0.6334 0.2500 -0.0008 0.216 Uiso 1 2 calc SR . .

loop_
_atom_site_aniso_label
_atom_site_aniso_U_11
_atom_site_aniso_U_22
_atom_site_aniso_U_33
_atom_site_aniso_U_23
_atom_site_aniso_U_13
_atom_site_aniso_U_12
I1 0.0166(2) 0.0303(2) 0.0166(2) 0.000 -0.00356(15) 0.000
Mo1 0.0119(2) 0.0099(2) 0.0129(2) 0.000 -0.00005(18) 0.000
Cl1 0.0473(12) 0.300(5) 0.0536(13) 0.051(2) -0.0065(9) -0.0423(19)
S1 0.0269(6) 0.0213(6) 0.0193(5) 0.0069(4) 0.0075(4) 0.0103(4)
P1 0.0139(7) 0.0105(6) 0.0156(7) 0.000 0.0014(6) 0.000
S2 0.0215(5) 0.0159(5) 0.0171(5) -0.0008(4) 0.0024(4) 0.0020(4)
N1 0.105(5) 0.039(3) 0.049(3) 0.019(3) 0.021(3) 0.042(3)
N2 0.037(2) 0.025(2) 0.046(3) -0.002(2) 0.014(2) 0.0051(19)
N3 0.024(3) 0.029(3) 0.025(3) 0.000 0.003(2) 0.000
C1 0.024(2) 0.018(2) 0.032(3) 0.0068(18) 0.0058(19) 0.0096(17)
C2 0.055(4) 0.027(3) 0.037(3) 0.009(2) 0.015(3) 0.021(3)
C3 0.019(2) 0.014(2) 0.026(2) -0.0009(17) 0.0010(17) 0.0022(16)
C4 0.021(2) 0.019(2) 0.033(3) -0.0002(19) 0.0073(19) -0.0003(18)
C5 0.015(2) 0.019(2) 0.023(2) 0.0031(17) -0.0017(16) -0.0046(16)
C6A 0.017(5) 0.026(6) 0.014(8) -0.003(5) -0.002(4) 0.004(4)
C6B 0.027(5) 0.013(4) 0.043(9) 0.001(4) 0.008(5) -0.004(3)
C7A 0.018(5) 0.037(6) 0.037(10) -0.003(5) -0.006(5) -0.001(4)
C7B 0.026(5) 0.028(5) 0.040(10) 0.006(5) 0.003(5) -0.016(4)
C8 0.046(3) 0.026(3) 0.055(4) 0.009(3) -0.015(3) -0.024(2)
C9A 0.047(8) 0.013(7) 0.017(11) 0.000(7) 0.014(6) -0.015(5)
C9B 0.082(10) 0.018(7) 0.014(10) -0.002(6) 0.019(7) -0.018(6)
C10A 0.023(6) 0.028(7) 0.020(11) 0.000(6) 0.005(7) -0.006(5)
C10B 0.043(7) 0.016(5) 0.014(8) -0.002(5) 0.012(6) -0.009(4)
C11 0.013(3) 0.020(3) 0.022(3) 0.000 0.002(2) 0.000
C12 0.019(2) 0.021(2) 0.026(2) -0.0017(18) 0.0041(18) -0.0037(17)
C13 0.023(2) 0.042(3) 0.021(2) -0.011(2) 0.0009(19) 0.001(2)
C14 0.024(3) 0.053(5) 0.015(3) 0.000 0.002(3) 0.000
C15 0.061(5) 0.023(3) 0.171(10) -0.016(4) 0.051(5) -0.012(3)
C16 0.042(3) 0.024(3) 0.046(3) 0.007(2) 0.016(3) 0.004(2)
C17 0.022(4) 0.116(9) 0.028(4) 0.000 0.000(3) 0.000
C18 0.028(4) 0.114(9) 0.037(5) 0.000 0.007(4) 0.000
C19 0.024(4) 0.049(5) 0.024(4) 0.000 -0.003(3) 0.000
C20 0.027(4) 0.024(3) 0.034(4) 0.000 0.002(3) 0.000
C21 0.041(7) 0.049(4) 0.009(4) 0.000 0.001(4) 0.000

loop_
_atom_type_symbol
_atom_type_description
_atom_type_scat_dispersion_real
_atom_type_scat_dispersion_imag
_atom_type_scat_source
C C 0.0033 0.0016 'International Tables Vol C Tables 4.2.6.8 and 6.1.1.4'
H H 0.0000 0.0000 'International Tables Vol C Tables 4.2.6.8 and 6.1.1.4'
N N 0.0061 0.0033 'International Tables Vol C Tables 4.2.6.8 and 6.1.1.4'
P P 0.1023 0.0942 'International Tables Vol C Tables 4.2.6.8 and 6.1.1.4'
S S 0.1246 0.1234 'International Tables Vol C Tables 4.2.6.8 and 6.1.1.4'
Mo Mo -1.6832 0.6857 'International Tables Vol C Tables 4.2.6.8 and 6.1.1.4'
I I -0.4742 1.8119 'International Tables Vol C Tables 4.2.6.8 and 6.1.1.4'
Cl Cl 0.1484 0.1585 'International Tables Vol C Tables 4.2.6.8 and 6.1.1.4'

loop_
_geom_angle_atom_site_label_1
_geom_angle_atom_site_label_2
_geom_angle_atom_site_label_3
_geom_angle
_geom_angle_site_symmetry_1
_geom_angle_site_symmetry_3
_geom_angle_publ_flag
S1 Mo1 S1 82.19(6) 8_565 . ?
S1 Mo1 S2 139.13(5) 8_565 . ?
S1 Mo1 S2 82.50(4) . . ?
S1 Mo1 S2 82.50(4) 8_565 8_565 ?
S1 Mo1 S2 139.13(5) . 8_565 ?
S2 Mo1 S2 84.84(6) . 8_565 ?
S1 Mo1 P1 81.93(4) 8_565 . ?
S1 Mo1 P1 81.93(4) . . ?
S2 Mo1 P1 132.62(3) . . ?
S2 Mo1 P1 132.62(3) 8_565 . ?
S1 Mo1 I1 134.42(3) 8_565 . ?
S1 Mo1 I1 134.42(3) . . ?
S2 Mo1 I1 80.84(3) . . ?
S2 Mo1 I1 80.84(3) 8_565 . ?
P1 Mo1 I1 78.97(4) . . ?
C1 S1 Mo1 108.66(17) . . ?
C5 P1 C5 108.2(3) . 8_565 ?
C5 P1 C11 102.74(18) . . ?
C5 P1 C11 102.74(18) 8_565 . ?
C5 P1 Mo1 112.93(14) . . ?
C5 P1 Mo1 112.93(14) 8_565 . ?
C11 P1 Mo1 116.24(19) . . ?
C3 S2 Mo1 108.65(15) . . ?
C16 N3 C16 107.6(6) 8_575 . ?
C16 N3 C17 110.8(4) 8_575 . ?
C16 N3 C17 110.8(4) . . ?
C16 N3 C19 111.0(3) 8_575 . ?
C16 N3 C19 111.0(3) . . ?
C17 N3 C19 105.5(5) . . ?
C3 C1 C2 121.7(4) . . ?
C3 C1 S1 120.5(3) . . ?
C2 C1 S1 117.7(4) . . ?
N1 C2 C1 179.4(7) . . ?
C1 C3 C4 121.4(4) . . ?
C1 C3 S2 119.7(3) . . ?
C4 C3 S2 118.9(3) . . ?
N2 C4 C3 179.0(6) . . ?
C10B C5 C10A 22.5(6) . . ?
C10B C5 C6A 106.3(10) . . ?
C10A C5 C6A 114.2(9) . . ?
C10B C5 C6B 120.9(8) . . ?
C10A C5 C6B 115.0(10) . . ?
C6A C5 C6B 33.5(4) . . ?
C10B C5 P1 122.0(7) . . ?
C10A C5 P1 119.7(8) . . ?
C6A C5 P1 126.0(5) . . ?
C6B C5 P1 116.6(5) . . ?
C7A C6A C5 124.1(9) . . ?
C7A C6A H6A 118.0 . . ?
C5 C6A H6A 118.0 . . ?
C7B C6B C5 118.1(9) . . ?
C7B C6B H6B 120.9 . . ?
C5 C6B H6B 120.9 . . ?
C8 C7A C6A 120.6(9) . . ?
C8 C7A H7A 119.7 . . ?
C6A C7A H7A 119.7 . . ?
C6B C7B C8 118.8(8) . . ?
C6B C7B H7B 120.6 . . ?
C8 C7B H7B 120.6 . . ?
C7A C8 C9B 111.0(14) . . ?
C7A C8 C9A 120.8(12) . . ?
C9B C8 C9A 20.8(7) . . ?
C7A C8 C7B 34.8(6) . . ?
C9B C8 C7B 117.8(9) . . ?
C9A C8 C7B 114.0(11) . . ?
C7A C8 H8 119.6 . . ?
C9B C8 H8 125.7 . . ?
C9A C8 H8 119.6 . . ?
C7B C8 H8 114.8 . . ?
C8 C9A C10A 118.5(17) . . ?
C8 C9A H9A 120.8 . . ?
C10A C9A H9A 120.8 . . ?
C8 C9B C10B 122.7(15) . . ?
C8 C9B H9B 118.6 . . ?
C10B C9B H9B 118.6 . . ?
C5 C10A C9A 120.9(15) . . ?
C5 C10A H10A 119.5 . . ?
C9A C10A H10A 119.5 . . ?
C5 C10B C9B 121.0(13) . . ?
C5 C10B H10B 119.5 . . ?
C9B C10B H10B 119.5 . . ?
C12 C11 C12 119.2(6) 8_565 . ?
C12 C11 P1 120.3(3) 8_565 . ?
C12 C11 P1 120.3(3) . . ?
C13 C12 C11 120.0(5) . . ?
C13 C12 H12 120.0 . . ?
C11 C12 H12 120.0 . . ?
C14 C13 C12 120.5(5) . . ?
C14 C13 H13 119.8 . . ?
C12 C13 H13 119.8 . . ?
C13 C14 C13 119.9(6) 8_565 . ?
C13 C14 H14 120.0 8_565 . ?
C13 C14 H14 120.0 . . ?
C16 C15 H15A 109.5 . . ?
C16 C15 H15B 109.5 . . ?
H15A C15 H15B 109.5 . . ?
C16 C15 H15C 109.5 . . ?
H15A C15 H15C 109.5 . . ?
H15B C15 H15C 109.5 . . ?
N3 C16 C15 115.6(6) . . ?
N3 C16 H16A 108.4 . . ?
C15 C16 H16A 108.4 . . ?
N3 C16 H16B 108.4 . . ?
C15 C16 H16B 108.4 . . ?
H16A C16 H16B 107.4 . . ?
C18 C17 N3 114.5(7) . . ?
C18 C17 H17A 108.6 . . ?
N3 C17 H17A 108.6 . . ?
C18 C17 H17B 108.6 . . ?
N3 C17 H17B 108.6 . . ?
H17A C17 H17B 107.6 . . ?
C17 C18 H18A 110.1 . . ?
C17 C18 H18B 110.1 . . ?
H18A C18 H18B 108.8 . . ?
C17 C18 H18C 110.1 . . ?
H18A C18 H18C 108.8 . . ?
H18B C18 H18C 108.8 . . ?
C20 C19 N3 116.0(6) . . ?
C20 C19 H19A 108.3 . . ?
N3 C19 H19A 108.3 . . ?
C20 C19 H19B 108.3 . . ?
N3 C19 H19B 108.3 . . ?
H19A C19 H19B 107.4 . . ?
C19 C20 H20A 109.8 . . ?
C19 C20 H20B 109.8 . . ?
H20A C20 H20B 109.2 . . ?
C19 C20 H20C 109.8 . . ?
H20A C20 H20C 109.2 . . ?
H20B C20 H20C 109.2 . . ?
Cl1 C21 Cl1 110.1(5) . 8_565 ?
Cl1 C21 H21A 109.6 . . ?
Cl1 C21 H21A 109.6 8_565 . ?
Cl1 C21 H21B 109.6 . . ?
Cl1 C21 H21B 109.6 8_565 . ?
H21A C21 H21B 108.1 . . ?

loop_
_geom_bond_atom_site_label_1
_geom_bond_atom_site_label_2
_geom_bond_distance
_geom_bond_site_symmetry_2
_geom_bond_publ_flag
I1 Mo1 2.8345(9) . ?
Mo1 S1 2.3258(12) 8_565 ?
Mo1 S1 2.3258(12) . ?
Mo1 S2 2.3550(12) . ?
Mo1 S2 2.3550(12) 8_565 ?
Mo1 P1 2.5472(17) . ?
S1 C1 1.733(4) . ?
P1 C5 1.830(4) . ?
P1 C5 1.830(4) 8_565 ?
P1 C11 1.831(6) . ?
S2 C3 1.720(4) . ?
N1 C2 1.158(7) . ?
N2 C4 1.142(6) . ?
N3 C16 1.487(6) 8_575 ?
N3 C16 1.487(6) . ?
N3 C17 1.535(9) . ?
N3 C19 1.543(9) . ?
C1 C3 1.354(6) . ?
C1 C2 1.428(7) . ?
C3 C4 1.439(6) . ?
C5 C10B 1.354(11) . ?
C5 C10A 1.394(14) . ?
C5 C6A 1.393(10) . ?
C5 C6B 1.437(9) . ?
C6A C7A 1.358(15) . ?
C6A H6A 0.9300 . ?
C6B C7B 1.387(12) . ?
C6B H6B 0.9300 . ?
C7A C8 1.282(11) . ?
C7A H7A 0.9300 . ?
C7B C8 1.508(12) . ?
C7B H7B 0.9300 . ?
C8 C9B 1.330(14) . ?
C8 C9A 1.389(15) . ?
C8 H8 0.9300 . ?
C9A C10A 1.41(2) . ?
C9A H9A 0.9300 . ?
C9B C10B 1.376(16) . ?
C9B H9B 0.9300 . ?
C10A H10A 0.9300 . ?
C10B H10B 0.9300 . ?
C11 C12 1.401(5) 8_565 ?
C11 C12 1.401(5) . ?
C12 C13 1.385(6) . ?
C12 H12 0.9300 . ?
C13 C14 1.384(6) . ?
C13 H13 0.9300 . ?
C14 C13 1.384(6) 8_565 ?
C14 H14 0.9300 . ?
C15 C16 1.521(9) . ?
C15 H15A 0.9600 . ?
C15 H15B 0.9600 . ?
C15 H15C 0.9600 . ?
C16 H16A 0.9700 . ?
C16 H16B 0.9700 . ?
C17 C18 1.516(11) . ?
C17 H17A 0.9700 . ?
C17 H17B 0.9700 . ?
C18 H18A 0.9663 . ?
C18 H18B 0.9663 . ?
C18 H18C 0.9663 . ?
C19 C20 1.475(10) . ?
C19 H19A 0.9700 . ?
C19 H19B 0.9700 . ?
C20 H20A 0.9629 . ?
C20 H20B 0.9629 . ?
C20 H20C 0.9629 . ?
Cl1 C21 1.773(6) . ?
C21 Cl1 1.773(6) 8_565 ?
C21 H21A 0.9700 . ?
C21 H21B 0.9700 . ?
